data_4334585
loop_
_publ_author_name
'Mei Zhang'
'Wen-Juan Ma'
'Chun-Ting He'
'Long Jiang'
'Tong-Bu Lu'

_publ_section_title
;
 Highly Selective Recognition and Fluorescence Imaging of Adenosine
 Polyphosphates in Aqueous Solution
;
_journal_name_full 'Inorganic Chemistry'
_journal_page_first 4873
_journal_page_last 4879
_journal_paper_doi 10.1021/ic302435g
_journal_volume 52
_journal_year 2013
_chemical_formula_sum 'C116 H130 Cl8 N24 O35 Zn4'
_chemical_formula_weight 2965.60
_chemical_name_systematic
; 
 ? 
;
_space_group_IT_number 2
_symmetry_cell_setting triclinic
_symmetry_space_group_name_Hall '-P 1'
_symmetry_space_group_name_H-M 'P -1'
_atom_sites_solution_hydrogens geom
_atom_sites_solution_primary direct
_atom_sites_solution_secondary difmap
_audit_creation_method
; 
CrysAlisPro, Oxford Diffraction Ltd., 
Version 1.171.35.11 (release 16-05-2011 CrysAlis171 .NET) 
(compiled May 16 2011,17:55:39) 
;
_cell_angle_alpha 60.847(5)
_cell_angle_beta 76.857(4)
_cell_angle_gamma 71.887(4)
_cell_formula_units_Z 1
_cell_length_a 12.5628(5)
_cell_length_b 17.2112(9)
_cell_length_c 17.4593(7)
_cell_measurement_reflns_used 16219
_cell_measurement_temperature 150(2)
_cell_measurement_theta_max 66.9256
_cell_measurement_theta_min 2.9079
_cell_volume 3120.3(3)
_computing_cell_refinement
; 
CrysAlisPro, Agilent Technologies, 
Version 1.171.35.11 (release 16-05-2011 CrysAlis171 .NET) 
(compiled May 16 2011,17:55:39) 
;
_computing_data_collection
; 
CrysAlisPro, Agilent Technologies, 
Version 1.171.35.11 (release 16-05-2011 CrysAlis171 .NET) 
(compiled May 16 2011,17:55:39) 
;
_computing_data_reduction
; 
CrysAlisPro, Agilent Technologies, 
Version 1.171.35.11 (release 16-05-2011 CrysAlis171 .NET) 
(compiled May 16 2011,17:55:39) 
;
_computing_molecular_graphics 'Bruker SHELXTL'
_computing_publication_material 'Bruker SHELXTL'
_computing_structure_refinement 'SHELXL-97 (Sheldrick, 1997)'
_computing_structure_solution 'SHELXS-97 (Sheldrick, 1990)'
_diffrn_ambient_temperature 150(2)
_diffrn_detector_area_resol_mean 10.5058
_diffrn_measured_fraction_theta_full 0.990
_diffrn_measured_fraction_theta_max 0.990
_diffrn_measurement_device_type 'Xcalibur, Atlas, Gemini ultra'
_diffrn_measurement_method '\w scans '
_diffrn_radiation_monochromator mirror
_diffrn_radiation_source 'Enhance Ultra (Cu) x-ray Source'
_diffrn_radiation_type CuK\a
_diffrn_radiation_wavelength 1.54184
_diffrn_reflns_av_R_equivalents 0.0361
_diffrn_reflns_av_sigmaI/netI 0.0838
_diffrn_reflns_limit_h_max 14
_diffrn_reflns_limit_h_min -14
_diffrn_reflns_limit_k_max 20
_diffrn_reflns_limit_k_min -18
_diffrn_reflns_limit_l_max 20
_diffrn_reflns_limit_l_min -20
_diffrn_reflns_number 31080
_diffrn_reflns_theta_full 67.04
_diffrn_reflns_theta_max 67.04
_diffrn_reflns_theta_min 2.91
_exptl_absorpt_coefficient_mu 3.217
_exptl_absorpt_correction_T_max 0.4453
_exptl_absorpt_correction_T_min 0.3593
_exptl_absorpt_correction_type multi-scan
_exptl_absorpt_process_details
; 
CrysAlisPro, Agilent Technologies, 
Version 1.171.35.11 (release 16-05-2011 CrysAlis171 .NET) 
(compiled May 16 2011,17:55:39) 
empirical absorption correction using spherical harmonics, 
 implemented in SCALE3 ABSPACK scaling algorithm. 
;
_exptl_crystal_colour colorless
_exptl_crystal_density_diffrn 1.585
_exptl_crystal_description block
_exptl_crystal_F_000 1542
_exptl_crystal_size_max 0.40
_exptl_crystal_size_mid 0.35
_exptl_crystal_size_min 0.30
_refine_diff_density_max 0.973
_refine_diff_density_min -0.700
_refine_diff_density_rms 0.072
_refine_ls_extinction_method none
_refine_ls_goodness_of_fit_ref 1.027
_refine_ls_hydrogen_treatment constr
_refine_ls_matrix_type full
_refine_ls_number_parameters 995
_refine_ls_number_reflns 10996
_refine_ls_number_restraints 27
_refine_ls_restrained_S_all 1.079
_refine_ls_R_factor_all 0.0458
_refine_ls_R_factor_gt 0.0394
_refine_ls_shift/su_max 0.000
_refine_ls_shift/su_mean 0.000
_refine_ls_structure_factor_coef Fsqd
_refine_ls_weighting_details 'calc w=1/[\s^2^(Fo^2^)+(0.0591P)^2^+2.8083P] where P=(Fo^2^+2Fc^2^)/3'
_refine_ls_weighting_scheme calc
_refine_ls_wR_factor_gt 0.1012
_refine_ls_wR_factor_ref 0.1075
_reflns_number_gt 9699
_reflns_number_total 10996
_reflns_threshold_expression >2sigma(I)
_cod_data_source_file ic302435g_si_002.cif
_cod_data_source_block exp_432
_cod_original_cell_volume 3120.3(2)
_cod_database_code 4334585

loop_
_symmetry_equiv_pos_as_xyz
'x, y, z'
'-x, -y, -z'

loop_
_atom_site_label
_atom_site_type_symbol
_atom_site_fract_x
_atom_site_fract_y
_atom_site_fract_z
_atom_site_U_iso_or_equiv
_atom_site_adp_type
_atom_site_occupancy
_atom_site_symmetry_multiplicity
_atom_site_calc_flag
_atom_site_refinement_flags
_atom_site_disorder_assembly
_atom_site_disorder_group
N12 N 0.7452(7) 0.4331(8) 0.6076(7) 0.097(3) Uani 0.619(10) 1 d PDU A 1
C57 C 0.6614(9) 0.4409(8) 0.5879(7) 0.088(3) Uani 0.619(10) 1 d PDU A 1
C58 C 0.5676(7) 0.4576(7) 0.5381(6) 0.087(3) Uani 0.619(10) 1 d PDU A 1
N12' N 0.6212(9) 0.4605(12) 0.6254(11) 0.110(5) Uani 0.381(10) 1 d PDU A 2
C57' C 0.7147(10) 0.4539(19) 0.6189(14) 0.103(5) Uani 0.381(10) 1 d PDU A 2
C58' C 0.8363(9) 0.4404(9) 0.5808(8) 0.065(3) Uani 0.381(10) 1 d PDU A 2
Cl1 Cl 0.5288(5) 0.7656(5) 0.3991(5) 0.0437(17) Uani 0.293(5) 1 d PDU B 1
O1 O 0.4865(8) 0.6955(6) 0.4013(7) 0.071(3) Uani 0.293(5) 1 d PDU B 1
O2 O 0.6020(9) 0.7996(8) 0.3199(6) 0.051(3) Uani 0.293(5) 1 d PDU B 1
O3 O 0.4352(6) 0.8388(5) 0.4001(6) 0.051(2) Uani 0.293(5) 1 d PDU B 1
O4 O 0.5901(7) 0.7271(7) 0.4745(5) 0.065(3) Uani 0.293(5) 1 d PDU B 1
Cl1' Cl 0.5073(2) 0.77605(18) 0.39689(16) 0.0376(6) Uani 0.707(5) 1 d PDU B 2
O1' O 0.5536(3) 0.6870(2) 0.4607(2) 0.0547(12) Uani 0.707(5) 1 d PDU B 2
O2' O 0.5825(4) 0.8023(3) 0.3177(2) 0.0484(14) Uani 0.707(5) 1 d PDU B 2
O3' O 0.4005(2) 0.7795(3) 0.3748(2) 0.0538(11) Uani 0.707(5) 1 d PDU B 2
O4' O 0.4852(3) 0.8421(2) 0.4303(3) 0.0543(11) Uani 0.707(5) 1 d PDU B 2
N11 N 0.3416(3) 0.5255(3) 0.6707(2) 0.0534(8) Uani 1 1 d . . .
C55 C 0.3438(3) 0.5989(3) 0.6505(2) 0.0423(8) Uani 1 1 d . . .
C56 C 0.3458(3) 0.6919(3) 0.6248(3) 0.0538(10) Uani 1 1 d . . .
H56A H 0.3025 0.7337 0.5737 0.081 Uiso 1 1 calc R . .
H56B H 0.4237 0.6982 0.6093 0.081 Uiso 1 1 calc R . .
H56C H 0.3125 0.7070 0.6738 0.081 Uiso 1 1 calc R . .
Cl2 Cl 0.56363(8) 0.59042(7) 0.82447(7) 0.0356(3) Uani 0.740(3) 1 d PDU C 1
O5 O 0.6791(3) 0.5987(3) 0.7959(3) 0.0413(12) Uani 0.740(3) 1 d PDU C 1
O6 O 0.5596(3) 0.49923(17) 0.8834(2) 0.0566(10) Uani 0.740(3) 1 d PDU C 1
O8 O 0.5176(3) 0.6462(2) 0.8732(3) 0.0635(10) Uani 0.740(3) 1 d PDU C 1
O7 O 0.5004(4) 0.6295(4) 0.7518(3) 0.0980(16) Uani 0.740(3) 1 d PDU C 1
Cl2' Cl 0.6334(2) 0.5512(2) 0.7662(2) 0.0433(10) Uani 0.260(3) 1 d PDU C 2
O5' O 0.6719(8) 0.5936(7) 0.8044(7) 0.041(3) Uani 0.260(3) 1 d PDU C 2
O6' O 0.6999(6) 0.4585(4) 0.7912(5) 0.045(2) Uani 0.260(3) 1 d PDU C 2
O7' O 0.5181(4) 0.5484(5) 0.7963(5) 0.048(2) Uani 0.260(3) 1 d PDU C 2
O8' O 0.6425(7) 0.6021(5) 0.6716(3) 0.055(2) Uani 0.260(3) 1 d PDU C 2
Cl3 Cl 0.86314(5) 0.02937(4) 0.16678(4) 0.01923(13) Uani 1 1 d . . .
O9 O 0.85102(18) 0.05713(14) 0.23424(13) 0.0301(4) Uani 1 1 d . . .
O10 O 0.98017(16) 0.01066(14) 0.13515(13) 0.0277(4) Uani 1 1 d . . .
O11 O 0.79927(17) 0.10124(14) 0.09471(13) 0.0307(4) Uani 1 1 d . . .
O12 O 0.82129(16) -0.05220(13) 0.20221(14) 0.0295(4) Uani 1 1 d . . .
Cl4 Cl 0.02562(5) 0.76919(4) 0.61066(4) 0.02045(14) Uani 1 1 d . . .
O13 O 0.08421(18) 0.70280(14) 0.68751(13) 0.0306(4) Uani 1 1 d . . .
O14 O -0.08518(17) 0.75453(15) 0.62391(13) 0.0306(5) Uani 1 1 d . . .
O15 O 0.01699(19) 0.85971(14) 0.59869(14) 0.0341(5) Uani 1 1 d . . .
O16 O 0.08630(18) 0.75879(14) 0.53438(13) 0.0308(5) Uani 1 1 d . . .
Zn1 Zn 0.32178(3) 0.08791(2) 0.26353(2) 0.01606(9) Uani 1 1 d . . .
Zn2 Zn 0.04886(3) 0.34404(2) -0.20751(2) 0.01683(10) Uani 1 1 d . . .
N1 N 0.48381(18) 0.01633(16) 0.24517(14) 0.0216(5) Uani 1 1 d . . .
H1 H 0.4827 -0.0452 0.2789 0.026 Uiso 1 1 calc R . .
N2 N 0.4102(2) 0.18219(16) 0.26413(15) 0.0244(5) Uani 1 1 d . . .
H2 H 0.3950 0.2389 0.2152 0.029 Uiso 1 1 calc R . .
N3 N 0.28625(18) 0.06631(15) 0.39154(14) 0.0193(4) Uani 1 1 d . . .
N4 N 0.22146(18) -0.01616(15) 0.31827(14) 0.0201(4) Uani 1 1 d . . .
H4 H 0.2574 -0.0625 0.3018 0.024 Uiso 1 1 calc R . .
N5 N 0.20710(17) 0.16302(14) 0.16979(13) 0.0161(4) Uani 1 1 d . . .
H5 H 0.2474 0.1816 0.1146 0.019 Uiso 1 1 calc R . .
N6 N 0.13724(17) 0.24660(14) -0.10213(14) 0.0170(4) Uani 1 1 d . . .
H6 H 0.1553 0.2761 -0.0759 0.020 Uiso 1 1 calc R . .
N7 N -0.06350(18) 0.24808(15) -0.15685(14) 0.0206(5) Uani 1 1 d . . .
H7 H -0.1320 0.2717 -0.1329 0.025 Uiso 1 1 calc R . .
N8 N 0.0668(2) 0.31264(15) -0.30933(15) 0.0226(5) Uani 1 1 d . . .
N9 N 0.15483(19) 0.43607(15) -0.30794(15) 0.0233(5) Uani 1 1 d . . .
H9 H 0.2089 0.4385 -0.2811 0.028 Uiso 1 1 calc R . .
N10 N -0.06126(18) 0.46428(14) -0.21833(14) 0.0180(4) Uani 1 1 d . . .
H10 H -0.1332 0.4541 -0.2051 0.022 Uiso 1 1 calc R . .
C11 C 0.1430(2) 0.09779(17) 0.17859(17) 0.0177(5) Uani 1 1 d . . .
H11A H 0.1887 0.0599 0.1490 0.021 Uiso 1 1 calc R . .
H11B H 0.0724 0.1328 0.1497 0.021 Uiso 1 1 calc R . .
C1 C 0.5499(2) 0.0349(2) 0.2926(2) 0.0320(7) Uani 1 1 d . . .
H1A H 0.6308 0.0075 0.2839 0.038 Uiso 1 1 calc R . .
H1B H 0.5260 0.0068 0.3564 0.038 Uiso 1 1 calc R . .
C2 C 0.5318(3) 0.1364(2) 0.2582(2) 0.0349(7) Uani 1 1 d . . .
H2A H 0.5724 0.1482 0.2925 0.042 Uiso 1 1 calc R . .
H2B H 0.5635 0.1631 0.1960 0.042 Uiso 1 1 calc R . .
C3 C 0.3703(2) 0.1927(2) 0.34587(18) 0.0260(6) Uani 1 1 d . . .
H3A H 0.3138 0.2515 0.3320 0.031 Uiso 1 1 calc R . .
H3B H 0.4344 0.1952 0.3680 0.031 Uiso 1 1 calc R . .
C4 C 0.3189(2) 0.11626(19) 0.41722(18) 0.0222(5) Uani 1 1 d . . .
C5 C 0.2995(2) 0.1018(2) 0.50391(19) 0.0299(6) Uani 1 1 d . . .
H5A H 0.3261 0.1357 0.5221 0.036 Uiso 1 1 calc R . .
C6 C 0.2404(3) 0.0368(2) 0.56339(19) 0.0344(7) Uani 1 1 d . . .
H6A H 0.2235 0.0272 0.6228 0.041 Uiso 1 1 calc R . .
C7 C 0.2062(3) -0.0141(2) 0.53648(18) 0.0315(7) Uani 1 1 d . . .
H7A H 0.1657 -0.0589 0.5769 0.038 Uiso 1 1 calc R . .
C8 C 0.2319(2) 0.00130(18) 0.44915(17) 0.0222(5) Uani 1 1 d . . .
C9 C 0.2035(2) -0.05492(19) 0.41531(18) 0.0261(6) Uani 1 1 d . . .
H9A H 0.2507 -0.1180 0.4416 0.031 Uiso 1 1 calc R . .
H9B H 0.1238 -0.0582 0.4343 0.031 Uiso 1 1 calc R . .
C10 C 0.1161(2) 0.03657(18) 0.27491(17) 0.0196(5) Uani 1 1 d . . .
H10A H 0.0686 0.0743 0.3041 0.023 Uiso 1 1 calc R . .
H10B H 0.0737 -0.0060 0.2804 0.023 Uiso 1 1 calc R . .
C12 C 0.0567(2) 0.19021(17) -0.03870(16) 0.0180(5) Uani 1 1 d . . .
H12A H 0.0003 0.2255 -0.0105 0.022 Uiso 1 1 calc R . .
H12B H 0.0980 0.1342 0.0080 0.022 Uiso 1 1 calc R . .
C13 C -0.0019(2) 0.16422(17) -0.08656(17) 0.0193(5) Uani 1 1 d . . .
H13A H 0.0542 0.1268 -0.1128 0.023 Uiso 1 1 calc R . .
H13B H -0.0553 0.1273 -0.0444 0.023 Uiso 1 1 calc R . .
C14 C -0.0819(3) 0.2327(2) -0.22870(19) 0.0307(6) Uani 1 1 d . . .
H14A H -0.1579 0.2679 -0.2479 0.037 Uiso 1 1 calc R . .
H14B H -0.0785 0.1670 -0.2061 0.037 Uiso 1 1 calc R . .
C15 C 0.0041(3) 0.26105(19) -0.30664(18) 0.0263(6) Uani 1 1 d . . .
C16 C 0.0161(3) 0.2390(2) -0.3752(2) 0.0385(8) Uani 1 1 d . . .
H16 H -0.0272 0.2012 -0.3728 0.046 Uiso 1 1 calc R . .
C17 C 0.0924(3) 0.2730(2) -0.4475(2) 0.0409(8) Uani 1 1 d . . .
H17 H 0.1011 0.2593 -0.4954 0.049 Uiso 1 1 calc R . .
C18 C 0.1555(3) 0.3267(2) -0.4493(2) 0.0376(7) Uani 1 1 d . . .
H18 H 0.2079 0.3506 -0.4983 0.045 Uiso 1 1 calc R . .
C19 C 0.1411(2) 0.34519(19) -0.37833(19) 0.0270(6) Uani 1 1 d . . .
C20 C 0.2100(3) 0.3988(2) -0.3713(2) 0.0330(7) Uani 1 1 d . . .
H20A H 0.2845 0.3585 -0.3524 0.040 Uiso 1 1 calc R . .
H20B H 0.2221 0.4498 -0.4300 0.040 Uiso 1 1 calc R . .
C21 C 0.0753(3) 0.52747(19) -0.34625(18) 0.0268(6) Uani 1 1 d . . .
H21A H 0.0856 0.5535 -0.4113 0.032 Uiso 1 1 calc R . .
H21B H 0.0936 0.5690 -0.3298 0.032 Uiso 1 1 calc R . .
C22 C -0.0477(2) 0.52342(19) -0.31525(17) 0.0242(6) Uani 1 1 d . . .
H22A H -0.0947 0.5860 -0.3296 0.029 Uiso 1 1 calc R . .
H22B H -0.0735 0.4986 -0.3465 0.029 Uiso 1 1 calc R . .
C23 C 0.5438(2) 0.02415(19) 0.15745(17) 0.0210(5) Uani 1 1 d . . .
H23A H 0.5854 -0.0378 0.1646 0.025 Uiso 1 1 calc R . .
H23B H 0.5998 0.0610 0.1398 0.025 Uiso 1 1 calc R . .
C24 C 0.4680(2) 0.06706(18) 0.08396(17) 0.0189(5) Uani 1 1 d . . .
C25 C 0.3998(2) 0.01589(18) 0.08348(17) 0.0182(5) Uani 1 1 d . . .
C26 C 0.3991(2) -0.07487(18) 0.15229(17) 0.0211(5) Uani 1 1 d . . .
H26 H 0.4453 -0.1007 0.1991 0.025 Uiso 1 1 calc R . .
C27 C 0.3339(2) -0.12469(19) 0.15208(18) 0.0234(6) Uani 1 1 d . . .
H27 H 0.3327 -0.1837 0.1995 0.028 Uiso 1 1 calc R . .
C28 C 0.2676(2) -0.08878(19) 0.08128(19) 0.0230(6) Uani 1 1 d . . .
H28 H 0.2245 -0.1249 0.0805 0.028 Uiso 1 1 calc R . .
C29 C 0.2652(2) -0.00305(18) 0.01448(17) 0.0196(5) Uani 1 1 d . . .
H29 H 0.2203 0.0198 -0.0324 0.023 Uiso 1 1 calc R . .
C30 C 0.3292(2) 0.05345(17) 0.01340(17) 0.0178(5) Uani 1 1 d . . .
C31 C 0.3253(2) 0.14395(18) -0.05441(17) 0.0179(5) Uani 1 1 d . . .
C32 C 0.3967(2) 0.19397(18) -0.05558(17) 0.0187(5) Uani 1 1 d . . .
C33 C 0.4028(2) 0.28284(18) -0.12727(18) 0.0223(5) Uani 1 1 d . . .
H33 H 0.3541 0.3102 -0.1727 0.027 Uiso 1 1 calc R . .
C34 C 0.4765(2) 0.32828(19) -0.13133(19) 0.0255(6) Uani 1 1 d . . .
H34 H 0.4799 0.3862 -0.1800 0.031 Uiso 1 1 calc R . .
C35 C 0.5482(2) 0.2900(2) -0.0638(2) 0.0262(6) Uani 1 1 d . . .
H35 H 0.5998 0.3223 -0.0675 0.031 Uiso 1 1 calc R . .
C36 C 0.5440(2) 0.20756(19) 0.00637(18) 0.0230(6) Uani 1 1 d . . .
H36 H 0.5917 0.1838 0.0518 0.028 Uiso 1 1 calc R . .
C37 C 0.4694(2) 0.15533(18) 0.01384(17) 0.0192(5) Uani 1 1 d . . .
C38 C 0.2448(2) 0.18901(18) -0.12489(17) 0.0182(5) Uani 1 1 d . . .
H38A H 0.2815 0.2281 -0.1815 0.022 Uiso 1 1 calc R . .
H38B H 0.2269 0.1412 -0.1325 0.022 Uiso 1 1 calc R . .
C39 C 0.1280(2) 0.24734(17) 0.17439(16) 0.0173(5) Uani 1 1 d . . .
H39A H 0.1693 0.2766 0.1910 0.021 Uiso 1 1 calc R . .
H39B H 0.0664 0.2288 0.2211 0.021 Uiso 1 1 calc R . .
C40 C 0.0779(2) 0.31652(17) 0.08840(16) 0.0162(5) Uani 1 1 d . . .
C41 C 0.1439(2) 0.37455(16) 0.02095(17) 0.0171(5) Uani 1 1 d . . .
C42 C 0.2528(2) 0.37365(18) 0.03417(17) 0.0199(5) Uani 1 1 d . . .
H42 H 0.2834 0.3299 0.0884 0.024 Uiso 1 1 calc R . .
C43 C 0.3136(2) 0.43304(18) -0.02811(18) 0.0222(5) Uani 1 1 d . . .
H43 H 0.3842 0.4322 -0.0162 0.027 Uiso 1 1 calc R . .
C44 C 0.2721(2) 0.49625(18) -0.11086(18) 0.0220(5) Uani 1 1 d . . .
H44 H 0.3156 0.5371 -0.1546 0.026 Uiso 1 1 calc R . .
C45 C 0.1704(2) 0.49904(17) -0.12828(17) 0.0200(5) Uani 1 1 d . . .
H45 H 0.1448 0.5411 -0.1847 0.024 Uiso 1 1 calc R . .
C46 C 0.1007(2) 0.43983(16) -0.06324(16) 0.0166(5) Uani 1 1 d . . .
C47 C -0.0074(2) 0.44460(16) -0.07811(16) 0.0175(5) Uani 1 1 d . . .
C48 C -0.0749(2) 0.38936(17) -0.00983(17) 0.0176(5) Uani 1 1 d . . .
C49 C -0.1874(2) 0.39535(18) -0.02183(18) 0.0211(5) Uani 1 1 d . . .
H49 H -0.2166 0.4374 -0.0770 0.025 Uiso 1 1 calc R . .
C50 C -0.2524(2) 0.34233(19) 0.04379(19) 0.0238(6) Uani 1 1 d . . .
H50 H -0.3265 0.3479 0.0343 0.029 Uiso 1 1 calc R . .
C51 C -0.2110(2) 0.27871(18) 0.12641(18) 0.0223(5) Uani 1 1 d . . .
H51 H -0.2570 0.2412 0.1716 0.027 Uiso 1 1 calc R . .
C52 C -0.1059(2) 0.27076(17) 0.14174(17) 0.0195(5) Uani 1 1 d . . .
H52 H -0.0803 0.2284 0.1981 0.023 Uiso 1 1 calc R . .
C53 C -0.0327(2) 0.32478(16) 0.07481(16) 0.0166(5) Uani 1 1 d . . .
C54 C -0.0547(2) 0.51110(17) -0.16623(17) 0.0187(5) Uani 1 1 d . . .
H54A H -0.1310 0.5460 -0.1559 0.022 Uiso 1 1 calc R . .
H54B H -0.0067 0.5553 -0.2013 0.022 Uiso 1 1 calc R . .
O2W O 0.6932(13) 0.4350(11) 0.7084(11) 0.065(3) Uani 0.20 1 d PU D -1
O2WA O 0.7385(3) 0.4031(3) 0.7895(3) 0.0430(9) Uani 0.60 1 d PU D -1
O2'W O 0.4751(10) 0.6613(8) 0.8141(8) 0.040(3) Uani 0.20 1 d PU E -2
O1W O 0.2401(9) 0.7689(8) 0.3735(7) 0.077(3) Uani 0.35 1 d PU F -1
O1'W O 0.253(2) 0.6671(17) 0.4333(16) 0.077(6) Uani 0.15 1 d PU G -2

loop_
_atom_site_aniso_label
_atom_site_aniso_U_11
_atom_site_aniso_U_22
_atom_site_aniso_U_33
_atom_site_aniso_U_23
_atom_site_aniso_U_13
_atom_site_aniso_U_12
N12 0.091(4) 0.096(4) 0.091(4) -0.042(3) -0.006(3) -0.009(3)
C57 0.095(4) 0.089(4) 0.082(4) -0.040(3) -0.010(3) -0.020(3)
C58 0.094(4) 0.087(4) 0.087(4) -0.042(3) 0.002(3) -0.030(3)
N12' 0.072(5) 0.117(7) 0.100(7) -0.027(6) 0.000(6) -0.011(6)
C57' 0.092(6) 0.110(7) 0.092(7) -0.038(5) -0.011(6) -0.015(6)
C58' 0.067(5) 0.062(6) 0.063(6) -0.025(5) -0.017(5) -0.011(5)
Cl1 0.034(2) 0.037(3) 0.050(3) -0.016(2) 0.0012(16) -0.0050(17)
O1 0.071(5) 0.056(4) 0.089(5) -0.034(3) 0.005(3) -0.022(3)
O2 0.042(4) 0.045(5) 0.047(4) -0.015(3) 0.007(3) -0.003(3)
O3 0.039(4) 0.035(3) 0.051(4) -0.008(3) 0.012(3) -0.001(3)
O4 0.051(4) 0.071(5) 0.051(3) -0.013(3) -0.006(3) -0.008(3)
Cl1' 0.0328(10) 0.0273(10) 0.0308(9) 0.0000(7) 0.0039(7) -0.0059(7)
O1' 0.045(2) 0.0291(18) 0.0396(19) 0.0078(15) 0.0097(15) 0.0071(14)
O2' 0.038(2) 0.039(2) 0.034(2) 0.0003(16) 0.0095(16) -0.0035(18)
O3' 0.0411(18) 0.056(2) 0.058(2) -0.0228(17) -0.0029(15) -0.0080(15)
O4' 0.054(2) 0.0459(19) 0.061(2) -0.0243(17) 0.0007(18) -0.0134(16)
N11 0.0514(19) 0.075(3) 0.0464(18) -0.0290(18) 0.0069(15) -0.0367(18)
C55 0.0324(18) 0.067(3) 0.0293(17) -0.0155(17) 0.0021(13) -0.0277(17)
C56 0.042(2) 0.058(2) 0.048(2) -0.0077(19) 0.0004(17) -0.0250(18)
Cl2 0.0211(5) 0.0321(5) 0.0437(6) -0.0061(4) -0.0103(4) -0.0071(4)
O5 0.032(2) 0.033(2) 0.046(2) -0.0017(16) -0.0062(16) -0.0155(16)
O6 0.0359(17) 0.0284(15) 0.088(2) -0.0122(15) 0.0042(16) -0.0159(13)
O8 0.054(2) 0.0461(19) 0.082(3) -0.0297(18) 0.0092(19) -0.0102(16)
O7 0.080(3) 0.127(3) 0.075(3) -0.013(2) -0.035(2) -0.045(3)
Cl2' 0.0373(16) 0.0402(16) 0.0473(17) -0.0085(13) -0.0125(12) -0.0154(12)
O5' 0.033(5) 0.041(5) 0.046(5) -0.007(4) -0.015(4) -0.015(4)
O6' 0.043(4) 0.048(3) 0.044(4) -0.015(3) -0.012(3) -0.013(3)
O7' 0.038(3) 0.038(4) 0.071(4) -0.017(3) -0.017(3) -0.018(3)
O8' 0.063(4) 0.045(4) 0.054(3) -0.015(3) -0.020(3) -0.012(3)
Cl3 0.0190(3) 0.0195(3) 0.0203(3) -0.0092(2) 0.0009(2) -0.0074(2)
O9 0.0437(12) 0.0284(11) 0.0219(10) -0.0132(8) 0.0004(9) -0.0125(9)
O10 0.0199(10) 0.0306(11) 0.0333(11) -0.0157(9) 0.0055(8) -0.0102(8)
O11 0.0318(11) 0.0296(11) 0.0275(11) -0.0088(9) -0.0098(8) -0.0050(9)
O12 0.0249(10) 0.0242(10) 0.0421(12) -0.0168(9) 0.0059(9) -0.0126(8)
Cl4 0.0261(3) 0.0186(3) 0.0174(3) -0.0089(2) 0.0018(2) -0.0076(2)
O13 0.0351(11) 0.0310(11) 0.0225(10) -0.0106(9) -0.0046(8) -0.0044(9)
O14 0.0281(11) 0.0393(12) 0.0301(11) -0.0180(9) 0.0023(8) -0.0147(9)
O15 0.0451(13) 0.0226(10) 0.0378(12) -0.0171(9) 0.0066(10) -0.0134(9)
O16 0.0402(12) 0.0338(11) 0.0210(10) -0.0164(9) 0.0086(8) -0.0136(9)
Zn1 0.01451(17) 0.01630(17) 0.01480(17) -0.00487(13) -0.00050(12) -0.00452(13)
Zn2 0.01896(18) 0.01486(17) 0.01613(17) -0.00614(14) -0.00195(13) -0.00445(13)
N1 0.0168(11) 0.0270(12) 0.0184(11) -0.0099(9) -0.0032(8) -0.0013(9)
N2 0.0284(12) 0.0260(12) 0.0204(11) -0.0086(10) 0.0001(9) -0.0135(10)
N3 0.0183(11) 0.0194(11) 0.0175(11) -0.0066(9) -0.0018(8) -0.0038(8)
N4 0.0206(11) 0.0176(11) 0.0188(11) -0.0054(9) -0.0004(9) -0.0059(9)
N5 0.0164(10) 0.0156(10) 0.0142(10) -0.0063(8) 0.0011(8) -0.0036(8)
N6 0.0172(10) 0.0187(10) 0.0172(10) -0.0098(9) -0.0010(8) -0.0044(8)
N7 0.0196(11) 0.0198(11) 0.0205(11) -0.0055(9) -0.0043(9) -0.0066(9)
N8 0.0293(12) 0.0195(11) 0.0204(11) -0.0090(9) -0.0023(9) -0.0075(9)
N9 0.0257(12) 0.0232(12) 0.0236(12) -0.0123(10) 0.0036(9) -0.0105(9)
N10 0.0200(11) 0.0166(10) 0.0162(10) -0.0055(9) -0.0035(8) -0.0048(8)
C11 0.0161(12) 0.0186(12) 0.0205(13) -0.0108(10) -0.0012(10) -0.0037(10)
C1 0.0171(13) 0.056(2) 0.0303(16) -0.0276(15) -0.0061(11) -0.0019(13)
C2 0.0263(15) 0.059(2) 0.0369(17) -0.0323(16) 0.0059(13) -0.0207(14)
C3 0.0311(15) 0.0269(15) 0.0251(14) -0.0137(12) 0.0012(11) -0.0127(12)
C4 0.0190(13) 0.0242(14) 0.0217(13) -0.0098(11) -0.0022(10) -0.0034(10)
C5 0.0272(15) 0.0425(17) 0.0261(15) -0.0186(13) -0.0022(12) -0.0106(13)
C6 0.0332(16) 0.052(2) 0.0173(14) -0.0129(14) -0.0003(12) -0.0150(14)
C7 0.0293(15) 0.0425(18) 0.0171(13) -0.0046(13) -0.0002(11) -0.0175(13)
C8 0.0201(13) 0.0225(13) 0.0174(13) -0.0032(11) -0.0033(10) -0.0054(10)
C9 0.0297(15) 0.0235(14) 0.0198(13) -0.0023(11) -0.0004(11) -0.0132(11)
C10 0.0175(12) 0.0198(13) 0.0224(13) -0.0098(11) 0.0011(10) -0.0073(10)
C12 0.0178(12) 0.0178(12) 0.0152(12) -0.0071(10) 0.0004(9) -0.0020(10)
C13 0.0200(13) 0.0174(12) 0.0193(13) -0.0073(10) 0.0003(10) -0.0060(10)
C14 0.0372(16) 0.0316(16) 0.0268(15) -0.0075(13) -0.0084(12) -0.0186(13)
C15 0.0357(16) 0.0208(14) 0.0239(14) -0.0078(11) -0.0107(12) -0.0070(12)
C16 0.056(2) 0.0342(17) 0.0372(18) -0.0196(15) -0.0137(15) -0.0137(15)
C17 0.060(2) 0.0416(19) 0.0301(17) -0.0245(15) -0.0055(15) -0.0086(16)
C18 0.050(2) 0.0357(17) 0.0284(16) -0.0196(14) 0.0016(14) -0.0074(15)
C19 0.0330(15) 0.0234(14) 0.0226(14) -0.0115(12) 0.0009(12) -0.0049(12)
C20 0.0394(17) 0.0335(16) 0.0316(16) -0.0205(14) 0.0156(13) -0.0190(14)
C21 0.0389(16) 0.0185(13) 0.0173(13) -0.0038(11) 0.0029(11) -0.0106(12)
C22 0.0344(15) 0.0200(13) 0.0166(13) -0.0061(11) -0.0069(11) -0.0044(11)
C23 0.0156(12) 0.0257(14) 0.0214(13) -0.0128(11) -0.0004(10) -0.0018(10)
C24 0.0133(12) 0.0247(13) 0.0206(13) -0.0149(11) 0.0010(10) -0.0006(10)
C25 0.0126(11) 0.0231(13) 0.0185(12) -0.0120(11) 0.0025(9) -0.0020(10)
C26 0.0172(12) 0.0232(13) 0.0201(13) -0.0107(11) 0.0000(10) -0.0009(10)
C27 0.0202(13) 0.0204(13) 0.0245(14) -0.0088(11) 0.0022(10) -0.0033(10)
C28 0.0168(13) 0.0246(14) 0.0308(15) -0.0162(12) 0.0021(11) -0.0060(10)
C29 0.0141(12) 0.0241(13) 0.0235(13) -0.0149(11) -0.0009(10) -0.0017(10)
C30 0.0125(12) 0.0214(13) 0.0200(12) -0.0128(11) 0.0017(9) -0.0010(10)
C31 0.0133(12) 0.0212(13) 0.0206(13) -0.0122(11) -0.0004(10) -0.0020(10)
C32 0.0146(12) 0.0206(13) 0.0212(13) -0.0120(11) 0.0007(10) -0.0017(10)
C33 0.0208(13) 0.0234(14) 0.0224(13) -0.0108(11) -0.0028(10) -0.0035(11)
C34 0.0256(14) 0.0213(14) 0.0279(14) -0.0104(12) -0.0008(11) -0.0057(11)
C35 0.0206(13) 0.0277(15) 0.0362(16) -0.0178(13) -0.0016(11) -0.0082(11)
C36 0.0186(13) 0.0270(14) 0.0274(14) -0.0161(12) -0.0037(11) -0.0029(11)
C37 0.0146(12) 0.0217(13) 0.0226(13) -0.0135(11) 0.0006(10) -0.0011(10)
C38 0.0159(12) 0.0206(13) 0.0188(12) -0.0108(10) 0.0000(10) -0.0029(10)
C39 0.0178(12) 0.0171(12) 0.0177(12) -0.0099(10) 0.0007(10) -0.0030(10)
C40 0.0187(12) 0.0142(11) 0.0163(12) -0.0094(10) -0.0007(9) -0.0010(9)
C41 0.0195(12) 0.0128(11) 0.0195(12) -0.0096(10) -0.0008(10) -0.0009(9)
C42 0.0192(13) 0.0200(13) 0.0207(13) -0.0103(11) -0.0029(10) -0.0021(10)
C43 0.0189(13) 0.0237(14) 0.0281(14) -0.0149(12) 0.0004(11) -0.0067(10)
C44 0.0227(13) 0.0203(13) 0.0229(13) -0.0105(11) 0.0048(10) -0.0086(10)
C45 0.0228(13) 0.0164(12) 0.0191(13) -0.0083(10) 0.0009(10) -0.0039(10)
C46 0.0191(12) 0.0136(12) 0.0171(12) -0.0089(10) -0.0003(10) -0.0013(9)
C47 0.0209(13) 0.0141(12) 0.0181(12) -0.0092(10) -0.0016(10) -0.0015(10)
C48 0.0198(13) 0.0143(12) 0.0190(12) -0.0090(10) -0.0017(10) -0.0019(10)
C49 0.0206(13) 0.0216(13) 0.0227(13) -0.0116(11) -0.0036(10) -0.0032(10)
C50 0.0198(13) 0.0267(14) 0.0288(14) -0.0154(12) -0.0017(11) -0.0061(11)
C51 0.0216(13) 0.0204(13) 0.0264(14) -0.0119(11) 0.0037(11) -0.0086(10)
C52 0.0223(13) 0.0153(12) 0.0180(12) -0.0064(10) -0.0009(10) -0.0033(10)
C53 0.0184(12) 0.0137(12) 0.0182(12) -0.0094(10) -0.0012(10) -0.0010(9)
C54 0.0216(13) 0.0148(12) 0.0190(13) -0.0078(10) -0.0022(10) -0.0029(10)
O2W 0.055(5) 0.059(5) 0.066(4) -0.020(4) 0.003(4) -0.015(4)
O2WA 0.0187(16) 0.0290(18) 0.074(2) -0.0167(18) -0.0080(16) -0.0046(14)
O2'W 0.038(4) 0.038(4) 0.038(4) -0.017(4) 0.003(4) -0.007(4)
O1W 0.072(4) 0.091(5) 0.068(4) -0.039(4) -0.003(3) -0.017(4)
O1'W 0.078(8) 0.078(8) 0.081(8) -0.043(5) -0.004(5) -0.015(5)

loop_
_atom_type_symbol
_atom_type_description
_atom_type_scat_dispersion_real
_atom_type_scat_dispersion_imag
_atom_type_scat_source
C C 0.0181 0.0091 'International Tables Vol C Tables 4.2.6.8 and 6.1.1.4'
H H 0.0000 0.0000 'International Tables Vol C Tables 4.2.6.8 and 6.1.1.4'
N N 0.0311 0.0180 'International Tables Vol C Tables 4.2.6.8 and 6.1.1.4'
O O 0.0492 0.0322 'International Tables Vol C Tables 4.2.6.8 and 6.1.1.4'
Zn Zn -1.5491 0.6778 'International Tables Vol C Tables 4.2.6.8 and 6.1.1.4'
Cl Cl 0.3639 0.7018 'International Tables Vol C Tables 4.2.6.8 and 6.1.1.4'

loop_
_geom_angle_atom_site_label_1
_geom_angle_atom_site_label_2
_geom_angle_atom_site_label_3
_geom_angle
N12 C57 C58 164.7(12)
N12' C57' C58' 158.2(17)
O4 Cl1 O3 110.4(4)
O4 Cl1 O2 109.6(4)
O3 Cl1 O2 109.6(4)
O4 Cl1 O1 109.1(4)
O3 Cl1 O1 108.6(4)
O2 Cl1 O1 109.4(4)
O1' Cl1' O2' 110.6(3)
O1' Cl1' O4' 110.9(3)
O2' Cl1' O4' 109.3(3)
O1' Cl1' O3' 110.5(3)
O2' Cl1' O3' 108.5(3)
O4' Cl1' O3' 107.0(3)
N11 C55 C56 179.6(4)
C55 C56 H56A 109.5
C55 C56 H56B 109.5
H56A C56 H56B 109.5
C55 C56 H56C 109.5
H56A C56 H56C 109.5
H56B C56 H56C 109.5
O6 Cl2 O7 114.1(2)
O6 Cl2 O5 110.8(2)
O7 Cl2 O5 111.1(2)
O6 Cl2 O8 108.1(2)
O7 Cl2 O8 107.6(3)
O5 Cl2 O8 104.7(2)
O7' Cl2' O5' 110.3(4)
O7' Cl2' O8' 108.4(4)
O5' Cl2' O8' 110.4(4)
O7' Cl2' O6' 108.6(4)
O5' Cl2' O6' 110.0(4)
O8' Cl2' O6' 109.2(4)
O9 Cl3 O10 109.62(12)
O9 Cl3 O11 109.78(12)
O10 Cl3 O11 109.44(12)
O9 Cl3 O12 109.62(12)
O10 Cl3 O12 109.53(12)
O11 Cl3 O12 108.82(12)
O14 Cl4 O15 109.60(13)
O14 Cl4 O16 109.79(12)
O15 Cl4 O16 109.86(12)
O14 Cl4 O13 108.80(13)
O15 Cl4 O13 109.10(13)
O16 Cl4 O13 109.67(12)
N3 Zn1 N5 124.13(8)
N3 Zn1 N1 110.00(9)
N5 Zn1 N1 125.74(8)
N3 Zn1 N4 78.54(8)
N5 Zn1 N4 84.77(8)
N1 Zn1 N4 103.56(9)
N3 Zn1 N2 78.66(9)
N5 Zn1 N2 108.96(8)
N1 Zn1 N2 83.50(9)
N4 Zn1 N2 157.19(8)
N8 Zn2 N10 117.16(9)
N8 Zn2 N6 115.51(9)
N10 Zn2 N6 127.22(8)
N8 Zn2 N9 78.39(9)
N10 Zn2 N9 83.36(8)
N6 Zn2 N9 110.46(9)
N8 Zn2 N7 78.14(9)
N10 Zn2 N7 102.72(8)
N6 Zn2 N7 84.65(8)
N9 Zn2 N7 155.92(8)
C1 N1 C23 111.5(2)
C1 N1 Zn1 102.95(16)
C23 N1 Zn1 124.99(16)
C1 N1 H1 105.3
C23 N1 H1 105.3
Zn1 N1 H1 105.3
C3 N2 C2 114.0(2)
C3 N2 Zn1 108.45(16)
C2 N2 Zn1 104.02(17)
C3 N2 H2 110.1
C2 N2 H2 110.1
Zn1 N2 H2 110.1
C4 N3 C8 120.7(2)
C4 N3 Zn1 119.65(17)
C8 N3 Zn1 119.64(18)
C9 N4 C10 113.0(2)
C9 N4 Zn1 110.82(16)
C10 N4 Zn1 102.57(15)
C9 N4 H4 110.1
C10 N4 H4 110.1
Zn1 N4 H4 110.1
C11 N5 C39 111.09(19)
C11 N5 Zn1 106.34(14)
C39 N5 Zn1 115.89(15)
C11 N5 H5 107.7
C39 N5 H5 107.7
Zn1 N5 H5 107.7
C12 N6 C38 112.27(19)
C12 N6 Zn2 105.43(15)
C38 N6 Zn2 114.61(15)
C12 N6 H6 108.1
C38 N6 H6 108.1
Zn2 N6 H6 108.1
C14 N7 C13 113.0(2)
C14 N7 Zn2 110.21(16)
C13 N7 Zn2 103.41(15)
C14 N7 H7 110.0
C13 N7 H7 110.0
Zn2 N7 H7 110.0
C15 N8 C19 121.1(2)
C15 N8 Zn2 119.96(19)
C19 N8 Zn2 118.97(19)
C20 N9 C21 114.6(2)
C20 N9 Zn2 107.88(16)
C21 N9 Zn2 104.57(16)
C20 N9 H9 109.9
C21 N9 H9 109.9
Zn2 N9 H9 109.9
C22 N10 C54 112.1(2)
C22 N10 Zn2 101.08(15)
C54 N10 Zn2 122.13(15)
C22 N10 H10 106.9
C54 N10 H10 106.9
Zn2 N10 H10 106.9
N5 C11 C10 109.9(2)
N5 C11 H11A 109.7
C10 C11 H11A 109.7
N5 C11 H11B 109.7
C10 C11 H11B 109.7
H11A C11 H11B 108.2
N1 C1 C2 109.8(2)
N1 C1 H1A 109.7
C2 C1 H1A 109.7
N1 C1 H1B 109.7
C2 C1 H1B 109.7
H1A C1 H1B 108.2
N2 C2 C1 111.9(2)
N2 C2 H2A 109.2
C1 C2 H2A 109.2
N2 C2 H2B 109.2
C1 C2 H2B 109.2
H2A C2 H2B 107.9
N2 C3 C4 113.2(2)
N2 C3 H3A 108.9
C4 C3 H3A 108.9
N2 C3 H3B 108.9
C4 C3 H3B 108.9
H3A C3 H3B 107.8
N3 C4 C5 121.4(3)
N3 C4 C3 116.3(2)
C5 C4 C3 122.1(3)
C6 C5 C4 118.3(3)
C6 C5 H5A 120.8
C4 C5 H5A 120.8
C7 C6 C5 120.0(3)
C7 C6 H6A 120.0
C5 C6 H6A 120.0
C6 C7 C8 118.9(3)
C6 C7 H7A 120.6
C8 C7 H7A 120.6
N3 C8 C7 120.6(3)
N3 C8 C9 117.0(2)
C7 C8 C9 122.4(2)
N4 C9 C8 112.3(2)
N4 C9 H9A 109.1
C8 C9 H9A 109.1
N4 C9 H9B 109.1
C8 C9 H9B 109.1
H9A C9 H9B 107.9
N4 C10 C11 109.8(2)
N4 C10 H10A 109.7
C11 C10 H10A 109.7
N4 C10 H10B 109.7
C11 C10 H10B 109.7
H10A C10 H10B 108.2
N6 C12 C13 110.0(2)
N6 C12 H12A 109.7
C13 C12 H12A 109.7
N6 C12 H12B 109.7
C13 C12 H12B 109.7
H12A C12 H12B 108.2
N7 C13 C12 109.8(2)
N7 C13 H13A 109.7
C12 C13 H13A 109.7
N7 C13 H13B 109.7
C12 C13 H13B 109.7
H13A C13 H13B 108.2
N7 C14 C15 112.3(2)
N7 C14 H14A 109.1
C15 C14 H14A 109.1
N7 C14 H14B 109.1
C15 C14 H14B 109.1
H14A C14 H14B 107.9
N8 C15 C16 120.4(3)
N8 C15 C14 116.9(2)
C16 C15 C14 122.7(3)
C15 C16 C17 118.9(3)
C15 C16 H16 120.5
C17 C16 H16 120.5
C18 C17 C16 119.8(3)
C18 C17 H17 120.1
C16 C17 H17 120.1
C17 C18 C19 118.6(3)
C17 C18 H18 120.7
C19 C18 H18 120.7
N8 C19 C18 121.2(3)
N8 C19 C20 115.7(2)
C18 C19 C20 123.0(3)
N9 C20 C19 112.1(2)
N9 C20 H20A 109.2
C19 C20 H20A 109.2
N9 C20 H20B 109.2
C19 C20 H20B 109.2
H20A C20 H20B 107.9
N9 C21 C22 112.9(2)
N9 C21 H21A 109.0
C22 C21 H21A 109.0
N9 C21 H21B 109.0
C22 C21 H21B 109.0
H21A C21 H21B 107.8
N10 C22 C21 110.6(2)
N10 C22 H22A 109.5
C21 C22 H22A 109.5
N10 C22 H22B 109.5
C21 C22 H22B 109.5
H22A C22 H22B 108.1
N1 C23 C24 114.8(2)
N1 C23 H23A 108.6
C24 C23 H23A 108.6
N1 C23 H23B 108.6
C24 C23 H23B 108.6
H23A C23 H23B 107.5
C25 C24 C37 119.9(2)
C25 C24 C23 119.1(2)
C37 C24 C23 120.9(2)
C24 C25 C26 121.2(2)
C24 C25 C30 120.6(2)
C26 C25 C30 118.2(2)
C27 C26 C25 121.5(3)
C27 C26 H26 119.3
C25 C26 H26 119.3
C26 C27 C28 120.2(3)
C26 C27 H27 119.9
C28 C27 H27 119.9
C29 C28 C27 120.6(3)
C29 C28 H28 119.7
C27 C28 H28 119.7
C28 C29 C30 121.3(2)
C28 C29 H29 119.3
C30 C29 H29 119.3
C31 C30 C29 122.1(2)
C31 C30 C25 119.7(2)
C29 C30 C25 118.2(2)
C32 C31 C30 119.6(2)
C32 C31 C38 119.1(2)
C30 C31 C38 121.4(2)
C31 C32 C33 121.4(2)
C31 C32 C37 120.6(2)
C33 C32 C37 118.0(2)
C34 C33 C32 121.4(3)
C34 C33 H33 119.3
C32 C33 H33 119.3
C33 C34 C35 120.5(3)
C33 C34 H34 119.8
C35 C34 H34 119.8
C36 C35 C34 120.5(3)
C36 C35 H35 119.7
C34 C35 H35 119.7
C35 C36 C37 121.8(3)
C35 C36 H36 119.1
C37 C36 H36 119.1
C24 C37 C36 122.7(2)
C24 C37 C32 119.5(2)
C36 C37 C32 117.8(2)
N6 C38 C31 111.9(2)
N6 C38 H38A 109.2
C31 C38 H38A 109.2
N6 C38 H38B 109.2
C31 C38 H38B 109.2
H38A C38 H38B 107.9
N5 C39 C40 113.02(19)
N5 C39 H39A 109.0
C40 C39 H39A 109.0
N5 C39 H39B 109.0
C40 C39 H39B 109.0
H39A C39 H39B 107.8
C41 C40 C53 119.9(2)
C41 C40 C39 118.4(2)
C53 C40 C39 121.7(2)
C40 C41 C42 121.8(2)
C40 C41 C46 120.4(2)
C42 C41 C46 117.8(2)
C43 C42 C41 122.2(2)
C43 C42 H42 118.9
C41 C42 H42 118.9
C42 C43 C44 120.0(2)
C42 C43 H43 120.0
C44 C43 H43 120.0
C45 C44 C43 120.6(2)
C45 C44 H44 119.7
C43 C44 H44 119.7
C44 C45 C46 121.5(2)
C44 C45 H45 119.2
C46 C45 H45 119.2
C47 C46 C45 122.6(2)
C47 C46 C41 119.6(2)
C45 C46 C41 117.8(2)
C48 C47 C46 120.0(2)
C48 C47 C54 118.9(2)
C46 C47 C54 121.1(2)
C47 C48 C49 121.4(2)
C47 C48 C53 120.6(2)
C49 C48 C53 118.1(2)
C50 C49 C48 121.4(2)
C50 C49 H49 119.3
C48 C49 H49 119.3
C49 C50 C51 120.5(2)
C49 C50 H50 119.7
C51 C50 H50 119.7
C52 C51 C50 120.6(2)
C52 C51 H51 119.7
C50 C51 H51 119.7
C51 C52 C53 121.6(2)
C51 C52 H52 119.2
C53 C52 H52 119.2
C40 C53 C52 122.8(2)
C40 C53 C48 119.5(2)
C52 C53 C48 117.8(2)
N10 C54 C47 112.99(19)
N10 C54 H54A 109.0
C47 C54 H54A 109.0
N10 C54 H54B 109.0
C47 C54 H54B 109.0
H54A C54 H54B 107.8

loop_
_geom_bond_atom_site_label_1
_geom_bond_atom_site_label_2
_geom_bond_distance
N12 C57 1.130(4)
C57 C58 1.496(4)
N12' C57' 1.130(5)
C57' C58' 1.516(5)
Cl1 O4 1.436(5)
Cl1 O3 1.436(5)
Cl1 O2 1.438(5)
Cl1 O1 1.444(5)
Cl1' O1' 1.416(3)
Cl1' O2' 1.439(3)
Cl1' O4' 1.444(3)
Cl1' O3' 1.456(3)
N11 C55 1.141(5)
C55 C56 1.444(6)
C56 H56A 0.9800
C56 H56B 0.9800
C56 H56C 0.9800
Cl2 O6 1.406(3)
Cl2 O7 1.410(3)
Cl2 O5 1.450(3)
Cl2 O8 1.486(3)
Cl2' O7' 1.432(4)
Cl2' O5' 1.432(4)
Cl2' O8' 1.441(4)
Cl2' O6' 1.447(4)
Cl3 O9 1.435(2)
Cl3 O10 1.442(2)
Cl3 O11 1.443(2)
Cl3 O12 1.447(2)
Cl4 O14 1.439(2)
Cl4 O15 1.439(2)
Cl4 O16 1.440(2)
Cl4 O13 1.442(2)
Zn1 N3 2.043(2)
Zn1 N5 2.068(2)
Zn1 N1 2.072(2)
Zn1 N4 2.213(2)
Zn1 N2 2.238(2)
Zn2 N8 2.045(2)
Zn2 N10 2.047(2)
Zn2 N6 2.048(2)
Zn2 N9 2.213(2)
Zn2 N7 2.227(2)
N1 C1 1.488(4)
N1 C23 1.506(3)
N1 H1 0.9300
N2 C3 1.480(4)
N2 C2 1.491(4)
N2 H2 0.9300
N3 C4 1.336(4)
N3 C8 1.340(3)
N4 C9 1.478(3)
N4 C10 1.479(3)
N4 H4 0.9300
N5 C11 1.506(3)
N5 C39 1.510(3)
N5 H5 0.9300
N6 C12 1.498(3)
N6 C38 1.507(3)
N6 H6 0.9300
N7 C14 1.479(4)
N7 C13 1.483(3)
N7 H7 0.9300
N8 C15 1.337(4)
N8 C19 1.338(4)
N9 C20 1.477(4)
N9 C21 1.490(4)
N9 H9 0.9300
N10 C22 1.492(3)
N10 C54 1.508(3)
N10 H10 0.9300
C11 C10 1.513(4)
C11 H11A 0.9900
C11 H11B 0.9900
C1 C2 1.502(5)
C1 H1A 0.9900
C1 H1B 0.9900
C2 H2A 0.9900
C2 H2B 0.9900
C3 C4 1.505(4)
C3 H3A 0.9900
C3 H3B 0.9900
C4 C5 1.384(4)
C5 C6 1.384(4)
C5 H5A 0.9500
C6 C7 1.378(5)
C6 H6A 0.9500
C7 C8 1.391(4)
C7 H7A 0.9500
C8 C9 1.510(4)
C9 H9A 0.9900
C9 H9B 0.9900
C10 H10A 0.9900
C10 H10B 0.9900
C12 C13 1.514(4)
C12 H12A 0.9900
C12 H12B 0.9900
C13 H13A 0.9900
C13 H13B 0.9900
C14 C15 1.506(4)
C14 H14A 0.9900
C14 H14B 0.9900
C15 C16 1.387(4)
C16 C17 1.391(5)
C16 H16 0.9500
C17 C18 1.377(5)
C17 H17 0.9500
C18 C19 1.384(4)
C18 H18 0.9500
C19 C20 1.507(4)
C20 H20A 0.9900
C20 H20B 0.9900
C21 C22 1.528(4)
C21 H21A 0.9900
C21 H21B 0.9900
C22 H22A 0.9900
C22 H22B 0.9900
C23 C24 1.515(4)
C23 H23A 0.9900
C23 H23B 0.9900
C24 C25 1.410(4)
C24 C37 1.415(4)
C25 C26 1.435(4)
C25 C30 1.438(4)
C26 C27 1.360(4)
C26 H26 0.9500
C27 C28 1.416(4)
C27 H27 0.9500
C28 C29 1.360(4)
C28 H28 0.9500
C29 C30 1.433(4)
C29 H29 0.9500
C30 C31 1.419(4)
C31 C32 1.415(4)
C31 C38 1.513(3)
C32 C33 1.441(4)
C32 C37 1.444(4)
C33 C34 1.357(4)
C33 H33 0.9500
C34 C35 1.412(4)
C34 H34 0.9500
C35 C36 1.357(4)
C35 H35 0.9500
C36 C37 1.434(4)
C36 H36 0.9500
C38 H38A 0.9900
C38 H38B 0.9900
C39 C40 1.514(3)
C39 H39A 0.9900
C39 H39B 0.9900
C40 C41 1.413(4)
C40 C53 1.414(4)
C41 C42 1.433(4)
C41 C46 1.446(4)
C42 C43 1.355(4)
C42 H42 0.9500
C43 C44 1.415(4)
C43 H43 0.9500
C44 C45 1.361(4)
C44 H44 0.9500
C45 C46 1.439(4)
C45 H45 0.9500
C46 C47 1.410(4)
C47 C48 1.407(4)
C47 C54 1.519(3)
C48 C49 1.441(4)
C48 C53 1.445(4)
C49 C50 1.353(4)
C49 H49 0.9500
C50 C51 1.414(4)
C50 H50 0.9500
C51 C52 1.358(4)
C51 H51 0.9500
C52 C53 1.436(4)
C52 H52 0.9500
C54 H54A 0.9900
C54 H54B 0.9900
O2W O2WA 1.430(17)

loop_
_geom_torsion_atom_site_label_1
_geom_torsion_atom_site_label_2
_geom_torsion_atom_site_label_3
_geom_torsion_atom_site_label_4
_geom_torsion
N3 Zn1 N1 C1 -44.4(2)
N5 Zn1 N1 C1 139.74(17)
N4 Zn1 N1 C1 -126.93(18)
N2 Zn1 N1 C1 31.02(18)
N3 Zn1 N1 C23 -172.7(2)
N5 Zn1 N1 C23 11.4(3)
N4 Zn1 N1 C23 104.8(2)
N2 Zn1 N1 C23 -97.3(2)
N3 Zn1 N2 C3 -13.87(18)
N5 Zn1 N2 C3 108.55(18)
N1 Zn1 N2 C3 -125.83(19)
N4 Zn1 N2 C3 -16.1(3)
N3 Zn1 N2 C2 107.77(18)
N5 Zn1 N2 C2 -129.81(17)
N1 Zn1 N2 C2 -4.19(18)
N4 Zn1 N2 C2 105.6(3)
N5 Zn1 N3 C4 -100.7(2)
N1 Zn1 N3 C4 83.4(2)
N4 Zn1 N3 C4 -176.2(2)
N2 Zn1 N3 C4 4.66(19)
N5 Zn1 N3 C8 80.3(2)
N1 Zn1 N3 C8 -95.7(2)
N4 Zn1 N3 C8 4.76(19)
N2 Zn1 N3 C8 -174.4(2)
N3 Zn1 N4 C9 -10.36(17)
N5 Zn1 N4 C9 -136.75(18)
N1 Zn1 N4 C9 97.71(18)
N2 Zn1 N4 C9 -8.2(3)
N3 Zn1 N4 C10 110.52(16)
N5 Zn1 N4 C10 -15.88(15)
N1 Zn1 N4 C10 -141.42(15)
N2 Zn1 N4 C10 112.7(2)
N3 Zn1 N5 C11 -85.78(16)
N1 Zn1 N5 C11 89.54(17)
N4 Zn1 N5 C11 -13.42(15)
N2 Zn1 N5 C11 -174.73(14)
N3 Zn1 N5 C39 38.2(2)
N1 Zn1 N5 C39 -146.47(16)
N4 Zn1 N5 C39 110.57(17)
N2 Zn1 N5 C39 -50.74(18)
N8 Zn2 N6 C12 -94.42(16)
N10 Zn2 N6 C12 81.63(17)
N9 Zn2 N6 C12 179.02(14)
N7 Zn2 N6 C12 -20.29(15)
N8 Zn2 N6 C38 29.55(19)
N10 Zn2 N6 C38 -154.40(15)
N9 Zn2 N6 C38 -57.02(18)
N7 Zn2 N6 C38 103.68(17)
N8 Zn2 N7 C14 -12.36(18)
N10 Zn2 N7 C14 103.16(19)
N6 Zn2 N7 C14 -129.86(19)
N9 Zn2 N7 C14 0.8(3)
N8 Zn2 N7 C13 108.70(16)
N10 Zn2 N7 C13 -135.79(15)
N6 Zn2 N7 C13 -8.80(15)
N9 Zn2 N7 C13 121.8(2)
N10 Zn2 N8 C15 -93.0(2)
N6 Zn2 N8 C15 83.5(2)
N9 Zn2 N8 C15 -169.2(2)
N7 Zn2 N8 C15 5.4(2)
N10 Zn2 N8 C19 86.4(2)
N6 Zn2 N8 C19 -97.1(2)
N9 Zn2 N8 C19 10.2(2)
N7 Zn2 N8 C19 -175.3(2)
N8 Zn2 N9 C20 -20.83(19)
N10 Zn2 N9 C20 -140.4(2)
N6 Zn2 N9 C20 92.3(2)
N7 Zn2 N9 C20 -33.9(3)
N8 Zn2 N9 C21 101.57(18)
N10 Zn2 N9 C21 -17.97(17)
N6 Zn2 N9 C21 -145.31(16)
N7 Zn2 N9 C21 88.5(2)
N8 Zn2 N10 C22 -33.75(18)
N6 Zn2 N10 C22 150.25(15)
N9 Zn2 N10 C22 39.54(16)
N7 Zn2 N10 C22 -116.81(16)
N8 Zn2 N10 C54 -158.88(17)
N6 Zn2 N10 C54 25.1(2)
N9 Zn2 N10 C54 -85.58(19)
N7 Zn2 N10 C54 118.07(18)
C39 N5 C11 C10 -85.5(2)
Zn1 N5 C11 C10 41.4(2)
C23 N1 C1 C2 81.4(3)
Zn1 N1 C1 C2 -54.9(2)
C3 N2 C2 C1 93.3(3)
Zn1 N2 C2 C1 -24.6(3)
N1 C1 C2 N2 55.6(3)
C2 N2 C3 C4 -94.6(3)
Zn1 N2 C3 C4 20.7(3)
C8 N3 C4 C5 1.1(4)
Zn1 N3 C4 C5 -178.0(2)
C8 N3 C4 C3 -175.0(2)
Zn1 N3 C4 C3 6.0(3)
N2 C3 C4 N3 -18.7(3)
N2 C3 C4 C5 165.3(3)
N3 C4 C5 C6 -3.0(4)
C3 C4 C5 C6 172.8(3)
C4 C5 C6 C7 2.4(5)
C5 C6 C7 C8 -0.1(5)
C4 N3 C8 C7 1.4(4)
Zn1 N3 C8 C7 -179.5(2)
C4 N3 C8 C9 -177.0(2)
Zn1 N3 C8 C9 2.0(3)
C6 C7 C8 N3 -1.9(4)
C6 C7 C8 C9 176.5(3)
C10 N4 C9 C8 -100.4(3)
Zn1 N4 C9 C8 14.1(3)
N3 C8 C9 N4 -11.2(3)
C7 C8 C9 N4 170.3(3)
C9 N4 C10 C11 162.1(2)
Zn1 N4 C10 C11 42.8(2)
N5 C11 C10 N4 -59.6(3)
C38 N6 C12 C13 -77.9(2)
Zn2 N6 C12 C13 47.5(2)
C14 N7 C13 C12 155.7(2)
Zn2 N7 C13 C12 36.6(2)
N6 C12 C13 N7 -59.1(3)
C13 N7 C14 C15 -98.0(3)
Zn2 N7 C14 C15 17.2(3)
C19 N8 C15 C16 1.0(4)
Zn2 N8 C15 C16 -179.7(2)
C19 N8 C15 C14 -176.3(3)
Zn2 N8 C15 C14 3.0(3)
N7 C14 C15 N8 -14.1(4)
N7 C14 C15 C16 168.7(3)
N8 C15 C16 C17 -1.4(5)
C14 C15 C16 C17 175.7(3)
C15 C16 C17 C18 0.8(5)
C16 C17 C18 C19 0.2(5)
C15 N8 C19 C18 0.1(4)
Zn2 N8 C19 C18 -179.3(2)
C15 N8 C19 C20 -177.4(3)
Zn2 N8 C19 C20 3.3(3)
C17 C18 C19 N8 -0.6(5)
C17 C18 C19 C20 176.6(3)
C21 N9 C20 C19 -87.7(3)
Zn2 N9 C20 C19 28.3(3)
N8 C19 C20 N9 -22.4(4)
C18 C19 C20 N9 160.2(3)
C20 N9 C21 C22 109.2(3)
Zn2 N9 C21 C22 -8.7(3)
C54 N10 C22 C21 75.1(3)
Zn2 N10 C22 C21 -56.5(2)
N9 C21 C22 N10 44.6(3)
C1 N1 C23 C24 -141.9(2)
Zn1 N1 C23 C24 -17.2(3)
N1 C23 C24 C25 -73.7(3)
N1 C23 C24 C37 109.8(3)
C37 C24 C25 C26 178.1(2)
C23 C24 C25 C26 1.5(3)
C37 C24 C25 C30 -1.6(4)
C23 C24 C25 C30 -178.2(2)
C24 C25 C26 C27 -179.8(2)
C30 C25 C26 C27 -0.1(4)
C25 C26 C27 C28 2.4(4)
C26 C27 C28 C29 -2.4(4)
C27 C28 C29 C30 0.0(4)
C28 C29 C30 C31 -178.2(2)
C28 C29 C30 C25 2.3(4)
C24 C25 C30 C31 -2.0(3)
C26 C25 C30 C31 178.2(2)
C24 C25 C30 C29 177.5(2)
C26 C25 C30 C29 -2.2(3)
C29 C30 C31 C32 -175.2(2)
C25 C30 C31 C32 4.3(3)
C29 C30 C31 C38 5.9(4)
C25 C30 C31 C38 -174.6(2)
C30 C31 C32 C33 174.5(2)
C38 C31 C32 C33 -6.6(4)
C30 C31 C32 C37 -3.0(4)
C38 C31 C32 C37 176.0(2)
C31 C32 C33 C34 -175.6(2)
C37 C32 C33 C34 1.8(4)
C32 C33 C34 C35 -1.3(4)
C33 C34 C35 C36 -0.4(4)
C34 C35 C36 C37 1.5(4)
C25 C24 C37 C36 -174.4(2)
C23 C24 C37 C36 2.1(4)
C25 C24 C37 C32 3.0(4)
C23 C24 C37 C32 179.5(2)
C35 C36 C37 C24 176.5(3)
C35 C36 C37 C32 -0.9(4)
C31 C32 C37 C24 -0.7(4)
C33 C32 C37 C24 -178.2(2)
C31 C32 C37 C36 176.8(2)
C33 C32 C37 C36 -0.7(3)
C12 N6 C38 C31 -80.4(3)
Zn2 N6 C38 C31 159.31(17)
C32 C31 C38 N6 -84.0(3)
C30 C31 C38 N6 94.8(3)
C11 N5 C39 C40 -79.8(2)
Zn1 N5 C39 C40 158.67(16)
N5 C39 C40 C41 -79.6(3)
N5 C39 C40 C53 101.2(3)
C53 C40 C41 C42 175.0(2)
C39 C40 C41 C42 -4.3(3)
C53 C40 C41 C46 -2.5(3)
C39 C40 C41 C46 178.2(2)
C40 C41 C42 C43 -175.7(2)
C46 C41 C42 C43 1.9(4)
C41 C42 C43 C44 -2.7(4)
C42 C43 C44 C45 1.0(4)
C43 C44 C45 C46 1.4(4)
C44 C45 C46 C47 176.7(2)
C44 C45 C46 C41 -2.0(4)
C40 C41 C46 C47 -0.7(3)
C42 C41 C46 C47 -178.3(2)
C40 C41 C46 C45 178.0(2)
C42 C41 C46 C45 0.4(3)
C45 C46 C47 C48 -175.5(2)
C41 C46 C47 C48 3.2(3)
C45 C46 C47 C54 2.4(4)
C41 C46 C47 C54 -178.9(2)
C46 C47 C48 C49 177.4(2)
C54 C47 C48 C49 -0.5(4)
C46 C47 C48 C53 -2.5(4)
C54 C47 C48 C53 179.6(2)
C47 C48 C49 C50 -179.9(2)
C53 C48 C49 C50 0.0(4)
C48 C49 C50 C51 -0.4(4)
C49 C50 C51 C52 1.0(4)
C50 C51 C52 C53 -1.3(4)
C41 C40 C53 C52 -177.3(2)
C39 C40 C53 C52 2.0(4)
C41 C40 C53 C48 3.3(3)
C39 C40 C53 C48 -177.5(2)
C51 C52 C53 C40 -178.6(2)
C51 C52 C53 C48 0.8(4)
C47 C48 C53 C40 -0.8(3)
C49 C48 C53 C40 179.3(2)
C47 C48 C53 C52 179.8(2)
C49 C48 C53 C52 -0.2(3)
C22 N10 C54 C47 -149.7(2)
Zn2 N10 C54 C47 -29.7(3)
C48 C47 C54 N10 -73.2(3)
C46 C47 C54 N10 108.9(3)
